data_2310006
loop_
_publ_author_name
'Dadda, Noureddine'
'Nassour, Ayoub'
'Guillot, Beno\?\^it'
'Benali-Cherif, Nourredine'
'Jelsch, Christian'

_publ_contact_author 'Christian Jelsch'
_publ_section_title
;
 Charge-density analysis and electrostatic properties of
 2-carboxy-4-methylanilinium chloride monohydrate obtained using a
 multipolar and a spherical-charges model
;
_journal_issue 4
_journal_name_full 'Acta Crystallographica Section A'
_journal_page_first 452
_journal_page_last 463
_journal_paper_doi 10.1107/S0108767312016571
_journal_volume 68
_journal_year 2012
_chemical_formula_moiety 'C8 H10 N O2, H2 O, Cl'
_chemical_formula_sum 'C8 H12 Cl N O3'
_chemical_formula_weight 205.631
_chemical_name_systematic
;
2-carboxy-4-methylanilinium chloride monohydride
;
_space_group_IT_number 14
_symmetry_cell_setting monoclinic
_symmetry_space_group_name_Hall '-P 2ybc'
_symmetry_space_group_name_H-M 'P 1 21/c 1'
_atom_sites_solution_hydrogens geom
_atom_sites_solution_primary direct
_atom_sites_solution_secondary difmap
_audit_creation_method MoPro
_cell_angle_alpha 90.00
_cell_angle_beta 96.772(24)
_cell_angle_gamma 90.00
_cell_formula_units_Z 4
_cell_length_a 10.0511(45)
_cell_length_b 4.9629(17)
_cell_length_c 19.5625(154)
_cell_measurement_reflns_used 2630
_cell_measurement_temperature 100(2)
_cell_measurement_theta_max 28.13
_cell_measurement_theta_min 4.08
_cell_volume 969.0(9)
_computing_molecular_graphics 'MoPro (J. Appl. Cryst. 2005, 38, 38-54)'
_computing_publication_material 'MoPro (J. Appl. Cryst. 2005, 38, 38-54)'
_computing_structure_refinement 'MoPro (J. Appl. Cryst. 2005, 38, 38-54)'
_computing_structure_solution 'SHELXL-97 (Sheldrick, 1997)'
_diffrn_ambient_temperature 100(2)
_diffrn_measured_fraction_theta_full 0.962
_diffrn_measured_fraction_theta_max 0.958
_diffrn_measurement_device_type 'Appex II CCD detector'
_diffrn_measurement_method 'w scan'
_diffrn_radiation_monochromator graphite
_diffrn_radiation_source 'fine-focus sealed tube'
_diffrn_radiation_type MoK\a
_diffrn_radiation_wavelength 0.71073
_diffrn_reflns_av_sigmaI/netI 0.01793
_diffrn_reflns_limit_h_max 13
_diffrn_reflns_limit_h_min 0
_diffrn_reflns_limit_k_max 6
_diffrn_reflns_limit_k_min 0
_diffrn_reflns_limit_l_max 25
_diffrn_reflns_limit_l_min -25
_diffrn_reflns_number 2368
_diffrn_reflns_theta_full 25.40
_diffrn_reflns_theta_max 28.13
_diffrn_reflns_theta_min 4.08
_exptl_absorpt_coefficient_mu 0.369
_exptl_absorpt_correction_T_max 0.9711
_exptl_absorpt_correction_T_min 0.9298
_exptl_absorpt_correction_type multi-scan
_exptl_absorpt_process_details
;
'R. H. Blessing(1995) Acta. Cryst. A51,33-38.'
;
_exptl_crystal_colour yellow
_exptl_crystal_density_diffrn 1.410
_exptl_crystal_density_method 'not measured'
_exptl_crystal_description prism
_exptl_crystal_F_000 432
_exptl_crystal_size_max 0.20
_exptl_crystal_size_mid 0.15
_exptl_crystal_size_min 0.11
_refine_diff_density_max 0.43
_refine_diff_density_min -0.29
_refine_diff_density_rms 0.067
_refine_ls_extinction_method none
_refine_ls_goodness_of_fit_ref 1.239
_refine_ls_hydrogen_treatment constr
_refine_ls_matrix_type full
_refine_ls_number_parameters 118
_refine_ls_number_reflns 2276
_refine_ls_number_restraints 0
_refine_ls_restrained_S_all 0.000
_refine_ls_R_factor_all 0.0391
_refine_ls_R_factor_gt 0.0348
_refine_ls_shift/su_max 0.000
_refine_ls_shift/su_mean 0.000
_refine_ls_structure_factor_coef Fsqd
_refine_ls_weighting_details 'calc w =1/[\s^2^(Fo^2^)+(0.1P)^2^+0.01P] where P=(Fo^2^+2Fc^2^)/3'
_refine_ls_weighting_scheme calc
_refine_ls_wR_factor_gt 0.1396
_refine_ls_wR_factor_ref 0.1458
_reflns_number_gt 2083
_reflns_number_total 2276
_reflns_threshold_expression >2.0sigma(I)
_cod_data_source_file pc5010.cif
_cod_data_source_block I
_cod_original_sg_symbol_H-M 'P 21/c'
_cod_database_code 2310006

loop_
_symmetry_equiv_pos_as_xyz
'x, y, z'
'-x, y+1/2, -z+1/2'
'-x, -y, -z'
'x, -y-1/2, z-1/2'

loop_
_atom_site_type_symbol
_atom_site_label
_atom_site_fract_x
_atom_site_fract_y
_atom_site_fract_z
_atom_site_U_iso_or_equiv
_atom_site_adp_type
_atom_site_occupancy
_atom_site_calc_flag
_atom_site_refinement_flags
Cl CL1 0.840005(4) 0.50212(7) 0.32288(2) 0.0152(1) Uani 1 d .
O O2 0.3736(1) 0.5245(2) 0.36543(8) 0.0208(3) Uani 1 d .
O O1 0.1742(1) 0.4690(2) 0.30180(7) 0.0177(3) Uani 1 d .
O O3 0.5710(1) 0.3271(2) 0.23972(6) 0.0193(3) Uani 1 d .
N N1 0.0343(2) 0.0124(2) 0.32497(8) 0.0145(4) Uani 1 d .
C C1 0.2279(2) 0.2010(3) 0.40341(8) 0.0141(4) Uani 1 d .
C C6 0.3078(2) 0.1902(3) 0.46724(8) 0.0161(4) Uani 1 d .
C C3 0.0972(2) -0.1695(3) 0.44081(9) 0.0157(4) Uani 1 d .
C C4 0.1776(2) -0.1740(3) 0.50391(9) 0.0169(4) Uani 1 d .
C C7 0.3713(2) 0.0019(3) 0.5870(1) 0.0213(5) Uani 1 d .
C C5 0.2845(2) 0.0050(3) 0.51811(10) 0.0155(5) Uani 1 d .
C C2 0.1218(2) 0.0166(3) 0.39086(9) 0.0135(4) Uani 1 d .
C C8 0.2539(2) 0.4093(3) 0.35127(8) 0.0143(4) Uani 1 d .
H H3 0.02700 -0.29142 0.43216 0.01881 Uiso 1 d R
H H6 0.37877 0.31050 0.47587 0.01933 Uiso 1 d R
H H4 0.15975 -0.29857 0.53717 0.02024 Uiso 1 d R
H H1A 0.08439 0.01226 0.29036 0.02179 Uiso 1 d R
H H1C -0.01802 0.15755 0.32198 0.02179 Uiso 1 d R
H H1B -0.01628 -0.13526 0.32274 0.02179 Uiso 1 d R
H H2 0.38308 0.64041 0.33651 0.03121 Uiso 1 d R
H H7A 0.32283 0.08056 0.62145 0.03199 Uiso 1 d R
H H7B 0.39458 -0.18059 0.59948 0.03199 Uiso 1 d R
H H7C 0.45144 0.10386 0.58362 0.03199 Uiso 1 d R
H H1W 0.52536 0.46435 0.23820 0.02895 Uiso 1 d R
H H2W 0.64006 0.37879 0.26246 0.02895 Uiso 1 d R

loop_
_atom_site_aniso_label
_atom_site_aniso_U_11
_atom_site_aniso_U_22
_atom_site_aniso_U_33
_atom_site_aniso_U_12
_atom_site_aniso_U_13
_atom_site_aniso_U_23
CL1 0.0145(3) 0.0148(3) 0.0161(3) -0.0012(1) 0.0012(2) -0.0006(1)
O2 0.0172(7) 0.0222(7) 0.0222(7) -0.0058(5) -0.0007(5) 0.0077(5)
O1 0.0190(7) 0.0173(6) 0.0162(7) -0.0014(4) -0.0010(5) 0.0022(4)
O3 0.0154(6) 0.0203(6) 0.0212(6) 0.0023(5) -0.0018(5) -0.0052(5)
N1 0.0164(8) 0.0146(8) 0.0121(7) -0.0006(5) -0.0002(6) -0.0005(5)
C1 0.0146(7) 0.0136(8) 0.0143(8) 0.0014(6) 0.0021(6) -0.0005(6)
C6 0.0149(7) 0.0164(8) 0.0168(8) -0.0001(6) 0.0008(6) -0.0014(6)
C3 0.0164(8) 0.0150(8) 0.0157(8) -0.0010(6) 0.0021(6) -0.0006(6)
C4 0.0192(8) 0.0168(8) 0.0148(8) 0.0010(6) 0.0032(6) 0.0011(6)
C7 0.0212(9) 0.0264(10) 0.0152(9) -0.0009(6) -0.0029(7) 0.0021(6)
C5 0.0148(8) 0.0181(10) 0.0133(9) 0.0027(5) 0.0002(7) -0.0013(5)
C2 0.0144(8) 0.0134(9) 0.0124(8) 0.0027(5) -0.0000(7) -0.0018(5)
C8 0.0159(7) 0.0122(8) 0.0151(8) -0.0011(6) 0.0035(6) -0.0015(6)

loop_
_atom_type_symbol
_atom_type_description
_atom_type_scat_dispersion_real
_atom_type_scat_dispersion_imag
_atom_type_scat_source
C C 0.0033 0.0016 'Clementi & Roetti 1974. Atomic Data & Nuclear Data Tables. 14, 177'
H H 0.0000 0.0000 'Clementi & Roetti 1974. Atomic Data & Nuclear Data Tables. 14, 177'
N N 0.0061 0.0033 'Clementi & Roetti 1974. Atomic Data & Nuclear Data Tables. 14, 177'
O O 0.0106 0.0060 'Clementi & Roetti 1974. Atomic Data & Nuclear Data Tables. 14, 177'
Cl Cl 0.1484 0.1585 'Clementi & Roetti 1974. Atomic Data & Nuclear Data Tables. 14, 177'

loop_
_geom_angle_atom_site_label_1
_geom_angle_atom_site_label_2
_geom_angle_atom_site_label_3
_geom_angle
O2 C8 O1 123.7(2)
O2 C8 C1 112.4(2)
O1 C8 C1 123.9(2)
N1 C2 C1 121.7(2)
N1 C2 C3 118.0(1)
C1 C2 C3 120.3(2)
C1 C6 C5 122.2(2)
C1 C6 H6 118.9
C6 C5 C4 117.9(2)
C6 C5 C7 120.9(1)
C6 C1 C8 120.3(2)
C6 C1 C2 118.3(2)
C3 C4 C5 121.2(2)
C3 C4 H4 119.4
C4 C5 C7 121.3(2)
C4 C3 C2 120.1(2)
C4 C3 H3 119.9
C5 C6 H6 118.9
C5 C4 H4 119.4
C5 C7 H7A 109.5
C5 C7 H7B 109.5
C5 C7 H7C 109.5
C2 N1 H1C 109.5
C2 N1 H1B 109.5
C2 N1 H1A 109.5
C2 C1 C8 121.4(1)
C2 C3 H3 119.9
C8 O2 H2 109.5
H1A N1 H1C 109.5
H1A N1 H1B 109.5
H1C N1 H1B 109.5
H1W O3 H2W 101.2
H7B C7 H7A 109.5
H7B C7 H7C 109.5
H7C C7 H7A 109.5

loop_
_geom_bond_atom_site_label_1
_geom_bond_atom_site_label_2
_geom_bond_distance
O2 C8 1.331(2)
O2 H2 0.820
O1 C8 1.218(2)
O3 H1W 0.820
O3 H2W 0.820
N1 C2 1.472(3)
N1 H1C 0.890
N1 H1B 0.890
N1 H1A 0.890
C1 C8 1.497(3)
C1 C2 1.405(3)
C1 C6 1.404(3)
C6 C5 1.395(3)
C6 H6 0.930
C3 C2 1.388(3)
C3 C4 1.393(3)
C3 H3 0.930
C4 C5 1.397(3)
C4 H4 0.930
C7 C5 1.516(3)
C7 H7A 0.960
C7 H7B 0.960
C7 H7C 0.960

loop_
_geom_torsion_atom_site_label_1
_geom_torsion_atom_site_label_2
_geom_torsion_atom_site_label_3
_geom_torsion_atom_site_label_4
_geom_torsion
O2 C8 C1 C2 -166.2(1)
O2 C8 C1 C6 15.4(1)
O1 C8 O2 H2 1.1
O1 C8 C1 C2 14.5(2)
O1 C8 C1 C6 -163.9(1)
N1 C2 C1 C8 2.3(1)
N1 C2 C1 C6 -179.2(1)
N1 C2 C3 C4 179.8(2)
N1 C2 C3 H3 -0.2
C1 C8 O2 H2 -178.2
C1 C2 N1 H1C -71.1
C1 C2 N1 H1B 168.9
C1 C2 N1 H1A 48.9
C1 C2 C3 C4 0.2(2)
C1 C2 C3 H3 -179.8
C1 C6 C5 C4 0.2(2)
C1 C6 C5 C7 -178.9(2)
C6 C5 C4 C3 0.4(2)
C6 C5 C4 H4 -179.6
C6 C5 C7 H7A 104.6
C6 C5 C7 H7B -135.4
C6 C5 C7 H7C -15.4
C6 C1 C2 C3 0.4(1)
C3 C2 N1 H1C 109.3
C3 C2 N1 H1B -10.7
C3 C2 N1 H1A -130.7
C3 C2 C1 C8 -178.1(2)
C3 C4 C5 C7 179.5(2)
C4 C5 C6 H6 -179.8
C4 C5 C7 H7A -74.4
C4 C5 C7 H7B 45.6
C4 C5 C7 H7C 165.6
C7 C5 C6 H6 1.1
C7 C5 C4 H4 -0.5
C5 C6 C1 C8 177.9(2)
C5 C6 C1 C2 -0.5(2)
C5 C4 C3 C2 -0.6(2)
C5 C4 C3 H3 179.4
C2 C1 C6 H6 179.5
C2 C3 C4 H4 179.4
C8 C1 C6 H6 -2.1
H3 C3 C4 H4 -0.6

loop_
_cod_related_entry_id
_cod_related_entry_database
_cod_related_entry_code
1 ChemSpider 30658416
